data_7154693
loop_
_publ_author_name
'Shen, Guo-Liang'
'Sun, Jing'
'Yan, Chao-Guo'

_publ_section_title
;
 Diastereoselective synthesis of
 spiro[benzo[d]pyrrolo[2,1-b]thiazole-3,3'-indolines] via cycloaddition
 reaction of N-phenacylbenzothiazolium bromides and 3-methyleneoxindoles.
;
_journal_issue 44
_journal_name_full 'Organic &amp; biomolecular chemistry'
_journal_page_first 10929
_journal_page_last 10938
_journal_paper_doi 10.1039/c5ob01374g
_journal_volume 13
_journal_year 2015
_chemical_formula_moiety 'C39 H28 Cl2 N2 O3 S'
_chemical_formula_sum 'C39 H28 Cl2 N2 O3 S'
_chemical_formula_weight 675.59
_chemical_name_systematic
; 
 ? 
;
_space_group_IT_number 2
_symmetry_cell_setting triclinic
_symmetry_space_group_name_Hall '-P 1'
_symmetry_space_group_name_H-M 'P -1'
_atom_sites_solution_hydrogens geom
_atom_sites_solution_primary direct
_atom_sites_solution_secondary difmap
_audit_creation_method SHELXL-97
_audit_update_record
;
2015-07-05 deposited with the CCDC.
2015-09-03 downloaded from the CCDC.
;
_cell_angle_alpha 68.080(3)
_cell_angle_beta 77.970(3)
_cell_angle_gamma 75.448(3)
_cell_formula_units_Z 2
_cell_length_a 9.7690(11)
_cell_length_b 13.1644(13)
_cell_length_c 14.4577(14)
_cell_measurement_reflns_used 9323
_cell_measurement_temperature 296(2)
_cell_measurement_theta_max 2.64
_cell_measurement_theta_min 2.43
_cell_volume 1655.9(3)
_computing_cell_refinement 'Bruker SMART'
_computing_data_collection 'Bruker SMART'
_computing_data_reduction 'Bruker SAINT'
_computing_molecular_graphics 'Bruker SHELXTL'
_computing_publication_material 'Bruker SHELXTL'
_computing_structure_refinement 'SHELXL-97 (Sheldrick, 2008)'
_computing_structure_solution 'SHELXS-97 (Sheldrick, 2008)'
_diffrn_ambient_temperature 296(2)
_diffrn_measured_fraction_theta_full 0.990
_diffrn_measured_fraction_theta_max 0.990
_diffrn_measurement_device_type 'CCD area detector'
_diffrn_measurement_method 'phi and omega scans'
_diffrn_radiation_monochromator graphite
_diffrn_radiation_source 'fine-focus sealed tube'
_diffrn_radiation_type MoK\a
_diffrn_radiation_wavelength 0.71073
_diffrn_reflns_av_R_equivalents 0.0432
_diffrn_reflns_av_sigmaI/netI 0.0528
_diffrn_reflns_limit_h_max 12
_diffrn_reflns_limit_h_min -12
_diffrn_reflns_limit_k_max 16
_diffrn_reflns_limit_k_min -17
_diffrn_reflns_limit_l_max 18
_diffrn_reflns_limit_l_min -18
_diffrn_reflns_number 25338
_diffrn_reflns_theta_full 27.63
_diffrn_reflns_theta_max 27.63
_diffrn_reflns_theta_min 1.70
_exptl_absorpt_coefficient_mu 0.301
_exptl_absorpt_correction_T_max 0.937
_exptl_absorpt_correction_T_min 0.899
_exptl_absorpt_correction_type multi-scan
_exptl_absorpt_process_details sadabs
_exptl_crystal_colour colorless
_exptl_crystal_density_diffrn 1.355
_exptl_crystal_density_method 'not measured'
_exptl_crystal_description block
_exptl_crystal_F_000 700
_exptl_crystal_size_max 0.36
_exptl_crystal_size_mid 0.24
_exptl_crystal_size_min 0.22
_refine_diff_density_max 0.337
_refine_diff_density_min -0.280
_refine_diff_density_rms 0.078
_refine_ls_extinction_method none
_refine_ls_goodness_of_fit_ref 1.054
_refine_ls_hydrogen_treatment constr
_refine_ls_matrix_type full
_refine_ls_number_parameters 425
_refine_ls_number_reflns 7625
_refine_ls_number_restraints 0
_refine_ls_restrained_S_all 1.054
_refine_ls_R_factor_all 0.0960
_refine_ls_R_factor_gt 0.0519
_refine_ls_shift/su_max 0.001
_refine_ls_shift/su_mean 0.000
_refine_ls_structure_factor_coef Fsqd
_refine_ls_weighting_details 'calc w=1/[\s^2^(Fo^2^)+(0.0681P)^2^+0.3374P] where P=(Fo^2^+2Fc^2^)/3'
_refine_ls_weighting_scheme calc
_refine_ls_wR_factor_gt 0.1239
_refine_ls_wR_factor_ref 0.1466
_reflns_number_gt 4925
_reflns_number_total 7625
_reflns_threshold_expression >2sigma(I)
_cod_data_source_file c5ob01374g2.cif
_cod_data_source_block 3l
_cod_depositor_comments 'Adding full bibliography for 7154692--7154698.cif.'
_cod_database_code 7154693
_audit_block_doi 10.5517/cc1jbspb

loop_
_symmetry_equiv_pos_as_xyz
'x, y, z'
'-x, -y, -z'

loop_
_atom_site_label
_atom_site_type_symbol
_atom_site_fract_x
_atom_site_fract_y
_atom_site_fract_z
_atom_site_U_iso_or_equiv
_atom_site_adp_type
_atom_site_occupancy
_atom_site_symmetry_multiplicity
_atom_site_calc_flag
_atom_site_refinement_flags
C1 C 0.8108(3) 0.03326(19) 0.04123(19) 0.0554(6) Uani 1 1 d .
H1 H 0.8791 -0.0254 0.0739 0.066 Uiso 1 1 calc R
C2 C 0.7179(3) 0.0132(2) -0.0068(2) 0.0667(7) Uani 1 1 d .
H2 H 0.7247 -0.0585 -0.0071 0.080 Uiso 1 1 calc R
C3 C 0.6159(3) 0.0979(2) -0.05390(19) 0.0605(7) Uani 1 1 d .
H3 H 0.5541 0.0843 -0.0870 0.073 Uiso 1 1 calc R
C4 C 0.6050(3) 0.2025(2) -0.05234(18) 0.0575(6) Uani 1 1 d .
H4 H 0.5341 0.2601 -0.0830 0.069 Uiso 1 1 calc R
C5 C 0.6990(3) 0.22312(18) -0.00529(16) 0.0508(6) Uani 1 1 d .
H5 H 0.6914 0.2950 -0.0053 0.061 Uiso 1 1 calc R
C6 C 0.8043(2) 0.13885(17) 0.04174(14) 0.0411(5) Uani 1 1 d .
C7 C 0.9105(2) 0.16254(19) 0.08896(16) 0.0488(5) Uani 1 1 d .
H7A H 0.9564 0.0929 0.1345 0.059 Uiso 1 1 calc R
H7B H 0.9836 0.1940 0.0368 0.059 Uiso 1 1 calc R
C8 C 0.8437(2) 0.35092(17) 0.10450(15) 0.0409(5) Uani 1 1 d .
C9 C 0.7632(2) 0.40197(16) 0.18479(14) 0.0366(4) Uani 1 1 d .
C10 C 0.7214(2) 0.30287(16) 0.27085(14) 0.0362(4) Uani 1 1 d .
C11 C 0.6452(2) 0.29199(17) 0.36492(14) 0.0420(5) Uani 1 1 d .
H11 H 0.6125 0.3531 0.3866 0.050 Uiso 1 1 calc R
C12 C 0.6191(3) 0.18713(19) 0.42601(15) 0.0496(6) Uani 1 1 d .
C13 C 0.6694(3) 0.09505(19) 0.39703(17) 0.0576(6) Uani 1 1 d .
H13 H 0.6508 0.0258 0.4402 0.069 Uiso 1 1 calc R
C14 C 0.7480(3) 0.10509(18) 0.30318(17) 0.0531(6) Uani 1 1 d .
H14 H 0.7831 0.0433 0.2826 0.064 Uiso 1 1 calc R
C15 C 0.7722(2) 0.20887(17) 0.24185(14) 0.0401(5) Uani 1 1 d .
C16 C 0.8527(2) 0.46953(16) 0.20873(14) 0.0367(4) Uani 1 1 d .
H16 H 0.9131 0.5042 0.1473 0.044 Uiso 1 1 calc R
C17 C 0.9473(2) 0.39604(17) 0.28955(15) 0.0409(5) Uani 1 1 d .
C18 C 1.0665(2) 0.31178(17) 0.26535(15) 0.0401(5) Uani 1 1 d .
C19 C 1.1406(2) 0.32668(19) 0.16949(16) 0.0492(5) Uani 1 1 d .
H19 H 1.1126 0.3906 0.1162 0.059 Uiso 1 1 calc R
C20 C 1.2556(3) 0.2468(2) 0.15326(17) 0.0547(6) Uani 1 1 d .
H20 H 1.3047 0.2581 0.0889 0.066 Uiso 1 1 calc R
C21 C 1.2994(3) 0.1506(2) 0.23009(17) 0.0545(6) Uani 1 1 d .
C22 C 1.4264(3) 0.0645(3) 0.2121(2) 0.0858(9) Uani 1 1 d .
H22A H 1.4546 0.0811 0.1411 0.129 Uiso 1 1 calc R
H22B H 1.4016 -0.0081 0.2409 0.129 Uiso 1 1 calc R
H22C H 1.5040 0.0655 0.2428 0.129 Uiso 1 1 calc R
C23 C 1.2223(3) 0.1353(2) 0.32510(18) 0.0625(7) Uani 1 1 d .
H23 H 1.2484 0.0700 0.3776 0.075 Uiso 1 1 calc R
C24 C 1.1089(3) 0.21404(19) 0.34334(16) 0.0539(6) Uani 1 1 d .
H24 H 1.0602 0.2023 0.4079 0.065 Uiso 1 1 calc R
C25 C 0.6385(2) 0.49727(17) 0.14091(15) 0.0420(5) Uani 1 1 d .
H25 H 0.6710 0.5404 0.0716 0.050 Uiso 1 1 calc R
C26 C 0.3987(2) 0.49676(19) 0.25152(17) 0.0506(6) Uani 1 1 d .
C27 C 0.2744(3) 0.4749(2) 0.3134(2) 0.0692(7) Uani 1 1 d .
H27 H 0.2183 0.4351 0.3007 0.083 Uiso 1 1 calc R
C28 C 0.2333(3) 0.5121(3) 0.3943(2) 0.0784(8) Uani 1 1 d .
H28 H 0.1488 0.4978 0.4359 0.094 Uiso 1 1 calc R
C29 C 0.3162(3) 0.5698(2) 0.4136(2) 0.0706(7) Uani 1 1 d .
H29 H 0.2877 0.5946 0.4684 0.085 Uiso 1 1 calc R
C30 C 0.4426(3) 0.5917(2) 0.35196(18) 0.0563(6) Uani 1 1 d .
H30 H 0.4984 0.6314 0.3650 0.068 Uiso 1 1 calc R
C31 C 0.4848(2) 0.55421(17) 0.27147(16) 0.0435(5) Uani 1 1 d .
C32 C 0.7408(2) 0.56277(16) 0.23877(14) 0.0379(5) Uani 1 1 d .
H32 H 0.7262 0.5442 0.3119 0.045 Uiso 1 1 calc R
C33 C 0.7972(2) 0.67138(17) 0.18751(16) 0.0429(5) Uani 1 1 d .
C34 C 0.8755(2) 0.70734(16) 0.24398(15) 0.0423(5) Uani 1 1 d .
C35 C 0.8324(3) 0.7019(3) 0.3425(2) 0.0729(8) Uani 1 1 d .
H35 H 0.7568 0.6667 0.3789 0.087 Uiso 1 1 calc R
C36 C 0.8996(3) 0.7478(3) 0.3877(2) 0.0896(11) Uani 1 1 d .
H36 H 0.8674 0.7466 0.4533 0.108 Uiso 1 1 calc R
C37 C 1.0141(3) 0.7951(2) 0.33493(19) 0.0630(7) Uani 1 1 d .
C38 C 1.0639(3) 0.7959(2) 0.24021(19) 0.0721(8) Uani 1 1 d .
H38 H 1.1442 0.8260 0.2060 0.087 Uiso 1 1 calc R
C39 C 0.9945(3) 0.7517(2) 0.19485(17) 0.0653(7) Uani 1 1 d .
H39 H 1.0289 0.7519 0.1298 0.078 Uiso 1 1 calc R
Cl1 Cl 0.51727(9) 0.17300(6) 0.54291(5) 0.0810(3) Uani 1 1 d .
Cl2 Cl 1.09870(11) 0.85532(9) 0.38968(7) 0.1066(3) Uani 1 1 d .
N1 N 0.84645(19) 0.23902(14) 0.14393(12) 0.0432(4) Uani 1 1 d .
N2 N 0.60925(18) 0.56830(14) 0.20303(12) 0.0401(4) Uani 1 1 d .
O1 O 0.89279(17) 0.40127(13) 0.01989(10) 0.0523(4) Uani 1 1 d .
O2 O 0.92135(18) 0.40433(14) 0.37292(11) 0.0577(4) Uani 1 1 d .
O3 O 0.7863(2) 0.72276(13) 0.09944(12) 0.0643(5) Uani 1 1 d .
S1 S 0.47183(7) 0.45924(5) 0.14384(5) 0.05734(19) Uani 1 1 d .

loop_
_atom_site_aniso_label
_atom_site_aniso_U_11
_atom_site_aniso_U_22
_atom_site_aniso_U_33
_atom_site_aniso_U_23
_atom_site_aniso_U_13
_atom_site_aniso_U_12
C1 0.0500(14) 0.0411(12) 0.0683(15) -0.0202(12) 0.0044(12) -0.0041(10)
C2 0.0648(17) 0.0542(15) 0.093(2) -0.0399(15) 0.0111(15) -0.0266(13)
C3 0.0579(16) 0.0724(17) 0.0631(15) -0.0311(14) 0.0025(13) -0.0290(14)
C4 0.0631(16) 0.0565(14) 0.0538(14) -0.0140(12) -0.0151(12) -0.0142(12)
C5 0.0644(16) 0.0412(12) 0.0496(13) -0.0174(10) -0.0098(11) -0.0097(11)
C6 0.0435(12) 0.0429(12) 0.0353(10) -0.0174(9) 0.0049(9) -0.0072(9)
C7 0.0484(13) 0.0535(13) 0.0453(12) -0.0248(11) -0.0015(10) -0.0021(10)
C8 0.0407(12) 0.0499(12) 0.0360(11) -0.0147(10) -0.0042(9) -0.0156(10)
C9 0.0407(11) 0.0401(11) 0.0310(9) -0.0108(8) -0.0020(8) -0.0155(9)
C10 0.0384(11) 0.0405(11) 0.0333(10) -0.0119(9) -0.0033(8) -0.0158(9)
C11 0.0502(13) 0.0430(11) 0.0350(10) -0.0126(9) -0.0016(9) -0.0168(10)
C12 0.0589(15) 0.0532(14) 0.0345(11) -0.0103(10) 0.0035(10) -0.0221(11)
C13 0.0777(18) 0.0441(13) 0.0476(13) -0.0062(11) -0.0015(12) -0.0256(12)
C14 0.0690(16) 0.0409(12) 0.0499(13) -0.0153(11) -0.0052(12) -0.0138(11)
C15 0.0433(12) 0.0445(12) 0.0342(10) -0.0127(9) -0.0035(9) -0.0134(9)
C16 0.0375(11) 0.0401(11) 0.0339(10) -0.0104(9) -0.0010(8) -0.0160(9)
C17 0.0413(12) 0.0480(12) 0.0373(11) -0.0118(9) -0.0052(9) -0.0193(10)
C18 0.0392(12) 0.0463(12) 0.0390(11) -0.0146(9) -0.0075(9) -0.0132(9)
C19 0.0462(14) 0.0565(14) 0.0394(11) -0.0088(10) -0.0035(10) -0.0138(11)
C20 0.0503(14) 0.0653(15) 0.0437(12) -0.0178(12) -0.0004(11) -0.0082(12)
C21 0.0561(15) 0.0594(15) 0.0502(13) -0.0226(12) -0.0099(11) -0.0062(12)
C22 0.086(2) 0.085(2) 0.0729(19) -0.0335(17) -0.0072(16) 0.0156(17)
C23 0.0750(18) 0.0555(15) 0.0455(13) -0.0116(12) -0.0134(12) 0.0037(13)
C24 0.0639(16) 0.0576(14) 0.0354(11) -0.0125(11) -0.0052(11) -0.0097(12)
C25 0.0450(12) 0.0461(12) 0.0374(11) -0.0117(9) -0.0085(9) -0.0146(9)
C26 0.0404(13) 0.0587(14) 0.0550(13) -0.0167(11) -0.0102(11) -0.0141(10)
C27 0.0474(15) 0.0852(19) 0.0800(19) -0.0246(16) -0.0057(14) -0.0289(14)
C28 0.0462(16) 0.105(2) 0.0765(19) -0.0235(18) 0.0074(14) -0.0258(15)
C29 0.0539(16) 0.095(2) 0.0607(16) -0.0320(15) 0.0060(13) -0.0130(15)
C30 0.0472(14) 0.0658(15) 0.0612(15) -0.0290(13) -0.0045(12) -0.0106(12)
C31 0.0384(12) 0.0435(11) 0.0468(12) -0.0118(10) -0.0055(10) -0.0103(9)
C32 0.0397(11) 0.0411(11) 0.0346(10) -0.0093(9) -0.0035(9) -0.0170(9)
C33 0.0465(13) 0.0393(11) 0.0418(12) -0.0103(10) -0.0019(10) -0.0147(9)
C34 0.0465(13) 0.0386(11) 0.0427(11) -0.0114(9) -0.0009(10) -0.0171(9)
C35 0.0713(18) 0.106(2) 0.0668(16) -0.0490(16) 0.0244(14) -0.0586(16)
C36 0.098(2) 0.139(3) 0.0716(18) -0.068(2) 0.0282(16) -0.076(2)
C37 0.0721(18) 0.0717(16) 0.0612(15) -0.0258(13) -0.0047(13) -0.0395(14)
C38 0.0706(18) 0.100(2) 0.0527(14) -0.0107(14) 0.0000(13) -0.0589(16)
C39 0.0720(17) 0.0911(19) 0.0372(12) -0.0093(12) 0.0027(11) -0.0504(15)
Cl1 0.1095(6) 0.0761(5) 0.0465(3) -0.0129(3) 0.0268(4) -0.0414(4)
Cl2 0.1267(7) 0.1399(8) 0.0978(6) -0.0542(6) -0.0054(5) -0.0888(6)
N1 0.0493(11) 0.0471(10) 0.0359(9) -0.0177(8) -0.0005(8) -0.0121(8)
N2 0.0384(10) 0.0431(9) 0.0417(9) -0.0142(8) -0.0042(8) -0.0138(8)
O1 0.0604(10) 0.0623(10) 0.0335(8) -0.0129(7) 0.0046(7) -0.0245(8)
O2 0.0603(11) 0.0721(11) 0.0434(9) -0.0261(8) -0.0130(8) -0.0023(8)
O3 0.0889(13) 0.0553(10) 0.0494(9) -0.0002(8) -0.0185(9) -0.0339(9)
S1 0.0490(4) 0.0726(4) 0.0641(4) -0.0296(3) -0.0168(3) -0.0175(3)

loop_
_atom_type_symbol
_atom_type_description
_atom_type_scat_dispersion_real
_atom_type_scat_dispersion_imag
_atom_type_scat_source
C C 0.0033 0.0016 'International Tables Vol C Tables 4.2.6.8 and 6.1.1.4'
H H 0.0000 0.0000 'International Tables Vol C Tables 4.2.6.8 and 6.1.1.4'
N N 0.0061 0.0033 'International Tables Vol C Tables 4.2.6.8 and 6.1.1.4'
O O 0.0106 0.0060 'International Tables Vol C Tables 4.2.6.8 and 6.1.1.4'
Cl Cl 0.1484 0.1585 'International Tables Vol C Tables 4.2.6.8 and 6.1.1.4'
S S 0.1246 0.1234 'International Tables Vol C Tables 4.2.6.8 and 6.1.1.4'

loop_
_geom_angle_atom_site_label_1
_geom_angle_atom_site_label_2
_geom_angle_atom_site_label_3
_geom_angle
C2 C1 C6 121.1(2)
C2 C1 H1 119.4
C6 C1 H1 119.4
C3 C2 C1 120.3(2)
C3 C2 H2 119.9
C1 C2 H2 119.9
C2 C3 C4 119.8(2)
C2 C3 H3 120.1
C4 C3 H3 120.1
C3 C4 C5 120.1(2)
C3 C4 H4 120.0
C5 C4 H4 120.0
C4 C5 C6 121.1(2)
C4 C5 H5 119.4
C6 C5 H5 119.4
C1 C6 C5 117.6(2)
C1 C6 C7 121.4(2)
C5 C6 C7 120.96(19)
N1 C7 C6 112.99(17)
N1 C7 H7A 109.0
C6 C7 H7A 109.0
N1 C7 H7B 109.0
C6 C7 H7B 109.0
H7A C7 H7B 107.8
O1 C8 N1 125.89(19)
O1 C8 C9 126.36(19)
N1 C8 C9 107.71(16)
C10 C9 C8 103.07(16)
C10 C9 C25 116.10(16)
C8 C9 C25 109.72(15)
C10 C9 C16 115.90(15)
C8 C9 C16 112.40(16)
C25 C9 C16 99.93(15)
C11 C10 C15 119.48(18)
C11 C10 C9 132.49(18)
C15 C10 C9 108.02(16)
C10 C11 C12 118.0(2)
C10 C11 H11 121.0
C12 C11 H11 121.0
C13 C12 C11 122.2(2)
C13 C12 Cl1 119.23(17)
C11 C12 Cl1 118.54(18)
C12 C13 C14 120.1(2)
C12 C13 H13 120.0
C14 C13 H13 120.0
C15 C14 C13 117.9(2)
C15 C14 H14 121.0
C13 C14 H14 121.0
C14 C15 C10 122.30(19)
C14 C15 N1 127.8(2)
C10 C15 N1 109.87(17)
C17 C16 C32 113.53(16)
C17 C16 C9 112.05(15)
C32 C16 C9 104.71(15)
C17 C16 H16 108.8
C32 C16 H16 108.8
C9 C16 H16 108.8
O2 C17 C18 121.38(18)
O2 C17 C16 120.43(19)
C18 C17 C16 118.14(17)
C19 C18 C24 118.7(2)
C19 C18 C17 123.23(19)
C24 C18 C17 118.06(19)
C20 C19 C18 120.1(2)
C20 C19 H19 119.9
C18 C19 H19 119.9
C21 C20 C19 121.6(2)
C21 C20 H20 119.2
C19 C20 H20 119.2
C20 C21 C23 117.8(2)
C20 C21 C22 121.3(2)
C23 C21 C22 120.9(2)
C21 C22 H22A 109.5
C21 C22 H22B 109.5
H22A C22 H22B 109.5
C21 C22 H22C 109.5
H22A C22 H22C 109.5
H22B C22 H22C 109.5
C24 C23 C21 121.7(2)
C24 C23 H23 119.1
C21 C23 H23 119.1
C23 C24 C18 120.1(2)
C23 C24 H24 120.0
C18 C24 H24 120.0
N2 C25 C9 104.85(15)
N2 C25 S1 106.93(14)
C9 C25 S1 117.78(14)
N2 C25 H25 109.0
C9 C25 H25 109.0
S1 C25 H25 109.0
C27 C26 C31 120.3(2)
C27 C26 S1 127.90(19)
C31 C26 S1 111.77(17)
C26 C27 C28 119.7(2)
C26 C27 H27 120.1
C28 C27 H27 120.1
C29 C28 C27 120.3(3)
C29 C28 H28 119.8
C27 C28 H28 119.8
C28 C29 C30 120.4(3)
C28 C29 H29 119.8
C30 C29 H29 119.8
C31 C30 C29 119.6(2)
C31 C30 H30 120.2
C29 C30 H30 120.2
C30 C31 C26 119.6(2)
C30 C31 N2 126.6(2)
C26 C31 N2 113.75(19)
N2 C32 C33 111.87(16)
N2 C32 C16 106.14(15)
C33 C32 C16 107.63(16)
N2 C32 H32 110.4
C33 C32 H32 110.4
C16 C32 H32 110.4
O3 C33 C34 120.88(18)
O3 C33 C32 119.50(18)
C34 C33 C32 119.42(17)
C39 C34 C35 118.0(2)
C39 C34 C33 118.50(19)
C35 C34 C33 123.45(19)
C34 C35 C36 121.0(2)
C34 C35 H35 119.5
C36 C35 H35 119.5
C37 C36 C35 119.0(2)
C37 C36 H36 120.5
C35 C36 H36 120.5
C38 C37 C36 121.3(2)
C38 C37 Cl2 118.91(19)
C36 C37 Cl2 119.8(2)
C37 C38 C39 119.3(2)
C37 C38 H38 120.3
C39 C38 H38 120.3
C34 C39 C38 121.2(2)
C34 C39 H39 119.4
C38 C39 H39 119.4
C8 N1 C15 111.29(17)
C8 N1 C7 123.81(17)
C15 N1 C7 124.80(17)
C31 N2 C32 119.40(16)
C31 N2 C25 112.52(16)
C32 N2 C25 109.17(16)
C26 S1 C25 90.94(10)

loop_
_geom_bond_atom_site_label_1
_geom_bond_atom_site_label_2
_geom_bond_distance
C1 C2 1.377(4)
C1 C6 1.378(3)
C1 H1 0.9300
C2 C3 1.362(4)
C2 H2 0.9300
C3 C4 1.363(3)
C3 H3 0.9300
C4 C5 1.379(3)
C4 H4 0.9300
C5 C6 1.381(3)
C5 H5 0.9300
C6 C7 1.502(3)
C7 N1 1.453(3)
C7 H7A 0.9700
C7 H7B 0.9700
C8 O1 1.215(2)
C8 N1 1.362(3)
C8 C9 1.534(3)
C9 C10 1.503(3)
C9 C25 1.556(3)
C9 C16 1.556(3)
C10 C11 1.382(3)
C10 C15 1.395(3)
C11 C12 1.387(3)
C11 H11 0.9300
C12 C13 1.371(3)
C12 Cl1 1.743(2)
C13 C14 1.390(3)
C13 H13 0.9300
C14 C15 1.371(3)
C14 H14 0.9300
C15 N1 1.409(2)
C16 C17 1.520(3)
C16 C32 1.554(3)
C16 H16 0.9800
C17 O2 1.219(2)
C17 C18 1.477(3)
C18 C19 1.390(3)
C18 C24 1.394(3)
C19 C20 1.380(3)
C19 H19 0.9300
C20 C21 1.377(3)
C20 H20 0.9300
C21 C23 1.390(3)
C21 C22 1.507(3)
C22 H22A 0.9600
C22 H22B 0.9600
C22 H22C 0.9600
C23 C24 1.370(3)
C23 H23 0.9300
C24 H24 0.9300
C25 N2 1.466(3)
C25 S1 1.808(2)
C25 H25 0.9800
C26 C27 1.374(3)
C26 C31 1.395(3)
C26 S1 1.764(3)
C27 C28 1.380(4)
C27 H27 0.9300
C28 C29 1.370(4)
C28 H28 0.9300
C29 C30 1.390(4)
C29 H29 0.9300
C30 C31 1.376(3)
C30 H30 0.9300
C31 N2 1.402(3)
C32 N2 1.458(2)
C32 C33 1.527(3)
C32 H32 0.9800
C33 O3 1.211(2)
C33 C34 1.485(3)
C34 C39 1.373(3)
C34 C35 1.378(3)
C35 C36 1.378(4)
C35 H35 0.9300
C36 C37 1.364(4)
C36 H36 0.9300
C37 C38 1.351(4)
C37 Cl2 1.734(2)
C38 C39 1.378(3)
C38 H38 0.9300
C39 H39 0.9300
